data_7051127
loop_
_publ_author_name
'Fun, Hoong-Kun'
'Li, Feng'
'Niu, Yunyin'
'Song, Yinglin'
'Xin, Xinquan'
'Zheng, Hegen'

_journal_name_full 'New Journal of Chemistry'
_journal_paper_doi 10.1039/b102238p
_journal_year 2001
_chemical_formula_sum 'C32 H41 Cu2 Mo N2 O P2 S5'
_chemical_formula_weight 914.93
_space_group_IT_number 88
_symmetry_cell_setting tetragonal
_symmetry_space_group_name_Hall '-I 4ad'
_symmetry_space_group_name_H-M 'I 41/a :2'
_cell_angle_alpha 90.00
_cell_angle_beta 90.00
_cell_angle_gamma 90.00
_cell_formula_units_Z 16
_cell_length_a 29.1337(2)
_cell_length_b 29.1337(2)
_cell_length_c 19.7246(2)
_cell_measurement_temperature 293(2)
_cell_volume 16741.7(2)
_diffrn_ambient_temperature 293(2)
_exptl_crystal_density_diffrn 1.452
_cod_depositor_comments
;
The following automatic conversions were performed:
'_symmetry_cell_setting' value 'Tetragonal' changed to 'tetragonal'
according to '/home/saulius/struct/CIF-dictionaries/cif_core.dic'
dictionary named 'cif_core.dic' version 2.4.1 from 2010-06-29.

Automatic conversion script
Id: cif_fix_enum 1527 2010-12-29 10:47:43Z saulius 
;
_cod_original_sg_symbol_H-M 'I 41/a'
_cod_database_code 7051127

loop_
_symmetry_equiv_pos_as_xyz
'x, y, z'
'-x+1/2, -y, z+1/2'
'-y+3/4, x+1/4, z+1/4'
'y+3/4, -x+3/4, z+3/4'
'x+1/2, y+1/2, z+1/2'
'-x+1, -y+1/2, z+1'
'-y+5/4, x+3/4, z+3/4'
'y+5/4, -x+5/4, z+5/4'
'-x, -y, -z'
'x-1/2, y, -z-1/2'
'y-3/4, -x-1/4, -z-1/4'
'-y-3/4, x-3/4, -z-3/4'
'-x+1/2, -y+1/2, -z+1/2'
'x, y+1/2, -z'
'y-1/4, -x+1/4, -z+1/4'
'-y-1/4, x-1/4, -z-1/4'

loop_
_atom_site_label
_atom_site_type_symbol
_atom_site_fract_x
_atom_site_fract_y
_atom_site_fract_z
_atom_site_U_iso_or_equiv
_atom_site_adp_type
_atom_site_occupancy
_atom_site_symmetry_multiplicity
_atom_site_calc_flag
_atom_site_refinement_flags
_atom_site_disorder_assembly
_atom_site_disorder_group
Mo1 Mo 0.459916(15) 0.374639(14) 0.89895(2) 0.04665(14) Uani 1 1 d . . .
Cu1 Cu 0.43751(2) 0.37951(2) 0.76468(3) 0.05326(18) Uani 1 1 d . . .
Cu2 Cu 0.42036(2) 0.28842(2) 0.88815(3) 0.05176(18) Uani 1 1 d . . .
S1 S 0.50737(5) 0.39424(5) 0.81290(7) 0.0587(4) Uani 1 1 d . . .
S2 S 0.48586(4) 0.30963(4) 0.94707(6) 0.0480(3) Uani 1 1 d . . .
S3 S 0.39073(4) 0.36022(5) 0.85320(7) 0.0519(3) Uani 1 1 d . . .
S4 S 0.39899(5) 0.44492(4) 0.72199(7) 0.0598(4) Uani 1 1 d . . .
S5 S 0.43618(5) 0.32394(4) 0.68009(7) 0.0588(4) Uani 1 1 d . . .
P1 P 0.42865(6) 0.45429(5) 0.63145(8) 0.0683(4) Uani 1 1 d . . .
P2 P 0.45846(5) 0.35946(5) 0.60012(7) 0.0552(4) Uani 1 1 d . . .
O1 O 0.45667(15) 0.41759(12) 0.9573(2) 0.0809(13) Uani 1 1 d . . .
N1 N 0.4421(2) 0.41068(15) 0.5881(2) 0.0813(16) Uani 1 1 d . . .
H1B H 0.4398 0.4164 0.5455 0.098 Uiso 1 1 calc R . .
N2 N 0.71376(18) 0.6546(3) 0.3442(3) 0.106(2) Uani 1 1 d . . .
C1 C 0.4776(2) 0.4903(2) 0.6410(4) 0.0768(18) Uani 1 1 d . . .
C2 C 0.4820(4) 0.5299(5) 0.6146(10) 0.306(12) Uani 1 1 d . . .
H2A H 0.4579 0.5424 0.5897 0.367 Uiso 1 1 calc R . .
C3 C 0.5225(6) 0.5548(6) 0.6227(16) 0.46(3) Uani 1 1 d . . .
H3A H 0.5265 0.5810 0.5963 0.557 Uiso 1 1 calc R . .
C4 C 0.5556(5) 0.5437(4) 0.6652(10) 0.210(8) Uani 1 1 d . . .
H4A H 0.5788 0.5643 0.6763 0.252 Uiso 1 1 calc R . .
C5 C 0.5542(5) 0.5043(6) 0.6898(6) 0.215(8) Uani 1 1 d . . .
H5A H 0.5777 0.4940 0.7177 0.258 Uiso 1 1 calc R . .
C6 C 0.5153(5) 0.4745(4) 0.6743(5) 0.182(6) Uani 1 1 d . . .
H6A H 0.5163 0.4439 0.6877 0.218 Uiso 1 1 calc R . .
C7 C 0.3892(3) 0.4868(2) 0.5797(3) 0.092(2) Uani 1 1 d . . .
C8 C 0.3933(6) 0.4866(4) 0.5096(5) 0.238(9) Uani 1 1 d . . .
H8A H 0.4175 0.4709 0.4891 0.286 Uiso 1 1 calc R . .
C9 C 0.3613(7) 0.5098(5) 0.4698(6) 0.260(11) Uani 1 1 d . . .
H9A H 0.3645 0.5103 0.4229 0.312 Uiso 1 1 calc R . .
C10 C 0.3228(5) 0.5333(5) 0.5017(8) 0.197(7) Uani 1 1 d . . .
H10A H 0.2986 0.5451 0.4763 0.237 Uiso 1 1 calc R . .
C11 C 0.3239(3) 0.5370(4) 0.5666(7) 0.167(5) Uani 1 1 d . . .
H11A H 0.3027 0.5559 0.5882 0.201 Uiso 1 1 calc R . .
C12 C 0.3563(3) 0.5133(3) 0.6056(4) 0.117(3) Uani 1 1 d . . .
H12A H 0.3548 0.5162 0.6525 0.140 Uiso 1 1 calc R . .
C13 C 0.5209(2) 0.3567(2) 0.5960(3) 0.0720(17) Uani 1 1 d . . .
C14 C 0.5453(2) 0.3298(3) 0.6394(4) 0.099(2) Uani 1 1 d . . .
H14A H 0.5299 0.3129 0.6724 0.119 Uiso 1 1 calc R . .
C15 C 0.5927(3) 0.3273(4) 0.6351(5) 0.160(5) Uani 1 1 d . . .
H15A H 0.6098 0.3094 0.6649 0.191 Uiso 1 1 calc R . .
C16 C 0.6135(4) 0.3528(6) 0.5843(7) 0.186(6) Uani 1 1 d . . .
H16A H 0.6453 0.3515 0.5805 0.223 Uiso 1 1 calc R . .
C17 C 0.5899(4) 0.3796(5) 0.5395(6) 0.180(6) Uani 1 1 d . . .
H17A H 0.6051 0.3960 0.5059 0.216 Uiso 1 1 calc R . .
C18 C 0.5432(3) 0.3814(3) 0.5456(4) 0.117(3) Uani 1 1 d . . .
H18A H 0.5262 0.3993 0.5157 0.141 Uiso 1 1 calc R . .
C19 C 0.44048(19) 0.3290(2) 0.5244(3) 0.0653(15) Uani 1 1 d . . .
C20 C 0.4436(3) 0.2825(3) 0.5228(4) 0.113(3) Uani 1 1 d . . .
H20A H 0.4532 0.2668 0.5614 0.136 Uiso 1 1 calc R . .
C21 C 0.4324(4) 0.2574(4) 0.4638(6) 0.163(5) Uani 1 1 d . . .
H21A H 0.4363 0.2257 0.4620 0.196 Uiso 1 1 calc R . .
C22 C 0.4155(5) 0.2813(5) 0.4089(5) 0.167(5) Uani 1 1 d . . .
H22A H 0.4068 0.2654 0.3701 0.201 Uiso 1 1 calc R . .
C23 C 0.4114(4) 0.3279(4) 0.4105(4) 0.132(4) Uani 1 1 d . . .
H23A H 0.3998 0.3436 0.3732 0.159 Uiso 1 1 calc R . .
C24 C 0.4247(3) 0.3518(3) 0.4687(3) 0.095(2) Uani 1 1 d . . .
H24A H 0.4228 0.3837 0.4695 0.114 Uiso 1 1 calc R . .
C25 C 0.6754(3) 0.6331(4) 0.3881(5) 0.145(4) Uani 1 1 d . . .
H25A H 0.6491 0.6535 0.3879 0.174 Uiso 1 1 calc R . .
H25B H 0.6660 0.6044 0.3676 0.174 Uiso 1 1 calc R . .
C26 C 0.6893(3) 0.6239(5) 0.4616(6) 0.228(8) Uani 1 1 d . . .
H26A H 0.6639 0.6105 0.4854 0.341 Uiso 1 1 calc R . .
H26B H 0.6977 0.6523 0.4830 0.341 Uiso 1 1 calc R . .
H26C H 0.7149 0.6032 0.4625 0.341 Uiso 1 1 calc R . .
C27 C 0.7297(3) 0.7010(4) 0.3734(4) 0.120(3) Uani 1 1 d . . .
H27A H 0.7424 0.6960 0.4183 0.144 Uiso 1 1 calc R . .
H27B H 0.7540 0.7131 0.3450 0.144 Uiso 1 1 calc R . .
C28 C 0.6919(4) 0.7358(4) 0.3780(6) 0.187(5) Uani 1 1 d . . .
H28A H 0.7038 0.7638 0.3968 0.280 Uiso 1 1 calc R . .
H28B H 0.6679 0.7242 0.4067 0.280 Uiso 1 1 calc R . .
H28C H 0.6798 0.7416 0.3336 0.280 Uiso 1 1 calc R . .
C29 C 0.6924(3) 0.6616(3) 0.2751(4) 0.117(3) Uani 1 1 d . . .
H29A H 0.6658 0.6813 0.2801 0.141 Uiso 1 1 calc R . .
H29B H 0.6817 0.6321 0.2585 0.141 Uiso 1 1 calc R . .
C30 C 0.7240(3) 0.6824(3) 0.2226(4) 0.120(3) Uani 1 1 d . . .
H30A H 0.7077 0.6860 0.1806 0.181 Uiso 1 1 calc R . .
H30B H 0.7499 0.6625 0.2157 0.181 Uiso 1 1 calc R . .
H30C H 0.7345 0.7118 0.2381 0.181 Uiso 1 1 calc R . .
C31 C 0.7561(3) 0.6241(3) 0.3429(5) 0.122(3) Uani 1 1 d . . .
H31A H 0.7789 0.6385 0.3141 0.147 Uiso 1 1 calc R . .
H31B H 0.7687 0.6229 0.3884 0.147 Uiso 1 1 calc R . .
C32 C 0.7489(4) 0.5763(4) 0.3190(7) 0.198(6) Uani 1 1 d . . .
H32A H 0.7775 0.5601 0.3197 0.297 Uiso 1 1 calc R . .
H32B H 0.7371 0.5768 0.2735 0.297 Uiso 1 1 calc R . .
H32C H 0.7273 0.5611 0.3482 0.297 Uiso 1 1 calc R . .

loop_
_atom_site_aniso_label
_atom_site_aniso_U_11
_atom_site_aniso_U_22
_atom_site_aniso_U_33
_atom_site_aniso_U_23
_atom_site_aniso_U_13
_atom_site_aniso_U_12
Mo1 0.0602(3) 0.0389(2) 0.0408(2) -0.00367(18) -0.0068(2) 0.00670(18)
Cu1 0.0601(4) 0.0570(4) 0.0427(4) 0.0061(3) -0.0041(3) -0.0016(3)
Cu2 0.0523(4) 0.0494(4) 0.0535(4) 0.0065(3) -0.0007(3) -0.0022(3)
S1 0.0575(8) 0.0558(8) 0.0627(8) 0.0155(6) -0.0085(7) -0.0091(6)
S2 0.0508(7) 0.0503(7) 0.0428(6) 0.0058(5) -0.0045(5) 0.0063(5)
S3 0.0493(7) 0.0577(8) 0.0487(7) 0.0096(6) -0.0012(6) 0.0093(6)
S4 0.0785(10) 0.0515(8) 0.0494(8) 0.0068(6) -0.0005(7) 0.0085(7)
S5 0.0808(10) 0.0485(8) 0.0470(7) 0.0021(6) 0.0076(7) -0.0099(6)
P1 0.1080(13) 0.0486(8) 0.0483(8) 0.0089(7) 0.0039(8) 0.0041(8)
P2 0.0745(10) 0.0503(8) 0.0407(7) -0.0004(6) 0.0025(7) -0.0094(7)
O1 0.120(3) 0.055(2) 0.068(3) -0.023(2) -0.024(2) 0.023(2)
N1 0.150(5) 0.055(3) 0.039(2) 0.005(2) 0.011(3) 0.004(3)
N2 0.059(3) 0.154(6) 0.104(5) 0.044(4) -0.028(3) -0.037(4)
C1 0.100(5) 0.056(4) 0.074(4) 0.014(3) 0.026(4) -0.005(3)
C2 0.111(8) 0.221(14) 0.58(3) 0.278(19) -0.012(12) -0.046(9)
C3 0.117(12) 0.243(19) 1.03(7) 0.35(3) -0.03(2) -0.075(12)
C4 0.147(11) 0.113(9) 0.37(2) 0.010(11) 0.051(13) -0.078(8)
C5 0.205(13) 0.317(19) 0.124(9) 0.031(11) -0.013(8) -0.179(14)
C6 0.246(13) 0.180(11) 0.121(8) 0.058(8) -0.065(9) -0.134(10)
C7 0.149(7) 0.066(4) 0.061(4) 0.021(3) -0.013(4) 0.010(4)
C8 0.48(3) 0.155(10) 0.076(6) 0.002(7) -0.060(11) 0.136(13)
C9 0.53(3) 0.160(12) 0.092(8) 0.024(8) -0.092(14) 0.115(16)
C10 0.247(16) 0.167(13) 0.179(15) 0.058(11) -0.111(13) 0.019(10)
C11 0.115(8) 0.234(13) 0.153(10) 0.110(10) 0.002(7) 0.052(7)
C12 0.130(7) 0.143(8) 0.077(5) 0.040(5) -0.003(5) 0.025(6)
C13 0.079(4) 0.082(4) 0.055(4) 0.004(3) -0.005(3) -0.023(3)
C14 0.072(5) 0.146(7) 0.079(5) 0.019(5) 0.011(4) 0.005(5)
C15 0.090(7) 0.262(13) 0.127(8) 0.065(9) 0.024(6) 0.034(7)
C16 0.076(7) 0.350(19) 0.132(10) 0.041(11) 0.014(6) -0.023(9)
C17 0.094(8) 0.320(17) 0.127(9) 0.055(10) 0.011(7) -0.075(9)
C18 0.102(6) 0.160(8) 0.089(6) 0.043(5) -0.005(5) -0.053(5)
C19 0.076(4) 0.072(4) 0.047(3) -0.006(3) 0.003(3) -0.014(3)
C20 0.173(8) 0.079(5) 0.089(5) -0.031(4) -0.020(5) -0.004(5)
C21 0.270(14) 0.120(8) 0.100(8) -0.045(7) -0.012(8) -0.038(8)
C22 0.267(15) 0.167(11) 0.068(6) -0.023(7) -0.004(7) -0.098(10)
C23 0.182(10) 0.160(9) 0.055(5) 0.010(5) -0.018(5) -0.066(8)
C24 0.125(6) 0.104(5) 0.056(4) 0.005(4) -0.009(4) -0.028(4)
C25 0.075(5) 0.242(11) 0.116(7) 0.070(7) -0.022(5) -0.063(6)
C26 0.097(7) 0.45(2) 0.140(9) 0.147(12) -0.033(6) -0.103(10)
C27 0.081(6) 0.185(9) 0.094(6) 0.009(6) -0.013(5) -0.020(6)
C28 0.136(10) 0.248(15) 0.176(12) -0.044(10) -0.029(8) 0.020(10)
C29 0.083(5) 0.177(8) 0.092(6) 0.034(6) -0.032(4) -0.035(5)
C30 0.104(6) 0.152(8) 0.105(6) 0.030(6) -0.029(5) -0.010(5)
C31 0.082(6) 0.140(8) 0.145(8) 0.039(6) -0.030(5) -0.004(5)
C32 0.191(12) 0.131(10) 0.273(17) 0.000(10) -0.050(11) 0.000(8)

loop_
_geom_bond_atom_site_label_1
_geom_bond_atom_site_label_2
_geom_bond_distance
_geom_bond_site_symmetry_2
_geom_bond_publ_flag
Mo1 O1 1.703(3) . ?
Mo1 S3 2.2481(13) . ?
Mo1 S2 2.2493(12) . ?
Mo1 S1 2.2623(15) . ?
Mo1 Cu1 2.7314(7) . ?
Mo1 Cu2 2.7359(7) 11_667 ?
Mo1 Cu2 2.7719(7) . ?
Cu1 S3 2.2853(14) . ?
Cu1 S1 2.2870(14) . ?
Cu1 S5 2.3251(15) . ?
Cu1 S4 2.3664(14) . ?
Cu2 S1 2.3006(14) 16_657 ?
Cu2 S2 2.3181(14) . ?
Cu2 S2 2.3473(14) 16_657 ?
Cu2 S3 2.3657(13) . ?
Cu2 Mo1 2.7359(7) 16_657 ?
S1 Cu2 2.3006(14) 11_667 ?
S2 Cu2 2.3473(14) 11_667 ?
S4 P1 2.002(2) . ?
S5 P2 1.9952(18) . ?
P1 N1 1.580(5) . ?
P1 C1 1.781(7) . ?
P1 C7 1.806(7) . ?
P2 N1 1.585(5) . ?
P2 C19 1.815(6) . ?
P2 C13 1.824(7) . ?
N2 C29 1.511(8) . ?
N2 C31 1.519(10) . ?
N2 C27 1.541(11) . ?
N2 C25 1.546(9) . ?
C1 C2 1.274(11) . ?
C1 C6 1.359(13) . ?
C2 C3 1.395(19) . ?
C3 C4 1.32(2) . ?
C4 C5 1.247(17) . ?
C5 C6 1.459(13) . ?
C7 C12 1.334(11) . ?
C7 C8 1.387(11) . ?
C8 C9 1.395(16) . ?
C9 C10 1.46(2) . ?
C10 C11 1.285(16) . ?
C11 C12 1.400(11) . ?
C13 C14 1.361(9) . ?
C13 C18 1.387(9) . ?
C14 C15 1.387(11) . ?
C15 C16 1.387(14) . ?
C16 C17 1.365(15) . ?
C17 C18 1.366(12) . ?
C19 C20 1.358(9) . ?
C19 C24 1.364(8) . ?
C20 C21 1.413(10) . ?
C21 C22 1.380(14) . ?
C22 C23 1.362(14) . ?
C23 C24 1.398(10) . ?
C25 C26 1.528(12) . ?
C27 C28 1.500(13) . ?
C29 C30 1.513(10) . ?
C31 C32 1.486(13) . ?
